data_4135019
loop_
_publ_author_name
'Yubuta, Ayaka'
'Hosokawa, Tomoka'
'Gon, Masayuki'
'Tanaka, Kazuo'
'Chujo, Yoshiki'
'Tsurusaki, Akihiro'
'Kamikawa, Ken'

_publ_section_title
;
 Enantioselective Synthesis of Triple Helicenes by
 Cross-Cyclotrimerization of a Helicenyl Aryne and Alkynes via Dynamic
 Kinetic Resolution.
;
_journal_issue 22
_journal_name_full 'Journal of the American Chemical Society'
_journal_page_first 10025
_journal_page_last 10033
_journal_paper_doi 10.1021/jacs.0c01723
_journal_volume 142
_journal_year 2020
_chemical_formula_moiety 'C50 H30 O4, C H2 Cl2'
_chemical_formula_sum 'C51 H32 Cl2 O4'
_chemical_formula_weight 779.66
_chemical_temperature_decomposition 471.15
_space_group_crystal_system orthorhombic
_space_group_IT_number 19
_space_group_name_Hall 'P 2ac 2ab'
_space_group_name_H-M_alt 'P 21 21 21'
_atom_sites_solution_hydrogens geom
_audit_creation_method SHELXL-2014/7
_cell_angle_alpha 90
_cell_angle_beta 90
_cell_angle_gamma 90
_cell_formula_units_Z 4
_cell_length_a 13.4699(5)
_cell_length_b 13.6164(6)
_cell_length_c 20.1702(9)
_cell_measurement_reflns_used 10308
_cell_measurement_temperature 103(2)
_cell_measurement_theta_max 27.4816
_cell_measurement_theta_min 3.1890
_cell_volume 3699.4(3)
_computing_cell_refinement 'CrystalClear (Rigaku Inc., 2008)'
_computing_data_collection 'CrystalClear (Rigaku Inc., 2008)'
_computing_data_reduction 'CrystalClear (Rigaku Inc., 2008)'
_computing_molecular_graphics '<i>ORTEP-3</i> (Farrugia, 1997)'
_computing_publication_material '<i>SHELXL-2014/7</i> and <i>Yadokari-XG 2009</i> (Kabuto <i>et al.</i>, 2009)'
_computing_structure_refinement 'SHELXL-2014/7 (Sheldrick, 2014)'
_computing_structure_solution 'SIR2014 (Giacovazzo <i>et al.</i>, 2015)'
_diffrn_ambient_temperature 103(2)
_diffrn_detector_area_resol_mean 28.5714
_diffrn_measured_fraction_theta_full 0.995
_diffrn_measured_fraction_theta_max 0.996
_diffrn_measurement_device_type 'Saturn724+ (4x4 bin mode)'
_diffrn_measurement_method dtprofit.ref
_diffrn_radiation_detector CCD
_diffrn_radiation_monochromator Confocal
_diffrn_radiation_type MoK\a
_diffrn_radiation_wavelength 0.71075
_diffrn_reflns_av_R_equivalents 0.0336
_diffrn_reflns_av_unetI/netI 0.0280
_diffrn_reflns_Laue_measured_fraction_full 0.995
_diffrn_reflns_Laue_measured_fraction_max 0.996
_diffrn_reflns_limit_h_max 17
_diffrn_reflns_limit_h_min -17
_diffrn_reflns_limit_k_max 17
_diffrn_reflns_limit_k_min -17
_diffrn_reflns_limit_l_max 26
_diffrn_reflns_limit_l_min -26
_diffrn_reflns_number 38238
_diffrn_reflns_point_group_measured_fraction_full 0.997
_diffrn_reflns_point_group_measured_fraction_max 0.997
_diffrn_reflns_theta_full 25.242
_diffrn_reflns_theta_max 27.446
_diffrn_reflns_theta_min 3.158
_diffrn_source 'Rotating Anode'
_exptl_absorpt_coefficient_mu 0.226
_exptl_absorpt_correction_T_max 1.0000
_exptl_absorpt_correction_T_min 0.9405
_exptl_absorpt_correction_type multi-scan
_exptl_crystal_colour Yellow
_exptl_crystal_density_diffrn 1.400
_exptl_crystal_description Prism
_exptl_crystal_F_000 1616
_exptl_crystal_size_max 0.170
_exptl_crystal_size_mid 0.130
_exptl_crystal_size_min 0.070
_refine_diff_density_max 0.731
_refine_diff_density_min -1.053
_refine_diff_density_rms 0.073
_refine_ls_abs_structure_details
;
 Flack x determined using 3315 quotients [(I+)-(I-)]/[(I+)+(I-)]
 (Parsons, Flack and Wagner, Acta Cryst. B69 (2013) 249-259).
;
_refine_ls_abs_structure_Flack 0.043(16)
_refine_ls_extinction_method none
_refine_ls_goodness_of_fit_ref 1.025
_refine_ls_hydrogen_treatment constr
_refine_ls_matrix_type full
_refine_ls_number_parameters 516
_refine_ls_number_reflns 8440
_refine_ls_number_restraints 0
_refine_ls_restrained_S_all 1.025
_refine_ls_R_factor_all 0.0581
_refine_ls_R_factor_gt 0.0561
_refine_ls_shift/su_max 0.000
_refine_ls_shift/su_mean 0.000
_refine_ls_structure_factor_coef Fsqd
_refine_ls_weighting_details 'w=1/[\s^2^(Fo^2^)+(0.1059P)^2^+1.9742P] where P=(Fo^2^+2Fc^2^)/3'
_refine_ls_weighting_scheme calc
_refine_ls_wR_factor_gt 0.1554
_refine_ls_wR_factor_ref 0.1580
_reflns_Friedel_coverage 0.803
_reflns_Friedel_fraction_full 0.998
_reflns_Friedel_fraction_max 0.999
_reflns_number_gt 8070
_reflns_number_total 8440
_reflns_threshold_expression 'I > 2\s(I)'
_cod_data_source_file ja0c01723_si_003.cif
_cod_data_source_block TH-1a
_cod_depositor_comments
;
The following automatic conversions were performed:

data name '_chemical_melting_point' was changed to
'_chemical_temperature_decomposition' since the value had been given
as '198 \%C, decomp.'. The value '198 \%C, decomp.' was changed to
'471.15' -- it was converted from degrees Celsius (C) to kelvins (K).

data item '_exptl_absorpt_correction_type' value 'Multi-scan' was
changed to 'multi-scan' in accordance with the
/home/data/users/saulius/crontab/automatic-downloads/rss-feeds/ACS/lib/dictionaries/cif_core.dic
dictionary named 'cif_core.dic' version 2.4.2 last updated on
2011-04-26.

Automatic conversion script
Id: cif_fix_values 7556 2019-12-06 15:28:31Z antanas 

 Adding full bibliography for 4135019.cif.

 Adding full bibliography for 4135019.cif.
;
_cod_database_code 4135019
_shelx_shelxl_version_number 2014/7
_shelx_space_group_comment
;
The symmetry employed for this shelxl refinement is uniquely defined
by the following loop, which should always be used as a source of
symmetry information in preference to the above space-group names.
They are only intended as comments.
;
_shelx_estimated_absorpt_t_min 0.963
_shelx_estimated_absorpt_t_max 0.984

loop_
_space_group_symop_operation_xyz
'x, y, z'
'-x+1/2, -y, z+1/2'
'x+1/2, -y+1/2, -z'
'-x, y+1/2, -z+1/2'

loop_
_atom_site_label
_atom_site_type_symbol
_atom_site_fract_x
_atom_site_fract_y
_atom_site_fract_z
_atom_site_U_iso_or_equiv
_atom_site_adp_type
_atom_site_occupancy
_atom_site_site_symmetry_order
_atom_site_calc_flag
_atom_site_refinement_flags_posn
_atom_site_refinement_flags_adp
_atom_site_refinement_flags_occupancy
_atom_site_disorder_assembly
_atom_site_disorder_group
Cl1 Cl 0.70940(11) 1.60445(12) 0.09197(7) 0.0603(4) Uani 1 1 d . . . . .
Cl2 Cl 0.70731(13) 1.72174(15) -0.02880(9) 0.0797(6) Uani 1 1 d . . . . .
O4 O 0.8716(2) 0.95068(16) 0.09096(12) 0.0250(5) Uani 1 1 d . . . . .
O3 O 1.0367(2) 0.95633(18) 0.11193(13) 0.0276(5) Uani 1 1 d . . . . .
O2 O 1.16088(19) 1.1645(2) 0.07691(13) 0.0299(6) Uani 1 1 d . . . . .
O1 O 1.0749(2) 1.08117(17) -0.00123(13) 0.0265(5) Uani 1 1 d . . . . .
C16 C 0.7303(2) 1.0981(2) 0.24957(16) 0.0174(6) Uani 1 1 d . . . . .
C27 C 0.8855(2) 1.4040(2) 0.15297(15) 0.0171(6) Uani 1 1 d . . . . .
C47 C 1.0780(2) 1.1338(2) 0.04738(17) 0.0205(6) Uani 1 1 d . . . . .
C3 C 0.8866(2) 1.3021(2) 0.13098(15) 0.0166(6) Uani 1 1 d . . . . .
C10 C 0.7645(2) 0.9702(2) 0.33428(16) 0.0187(6) Uani 1 1 d . . . . .
C30 C 0.9138(2) 1.5915(2) 0.21163(16) 0.0185(6) Uani 1 1 d . . . . .
C7 C 0.8151(2) 1.0674(2) 0.21435(16) 0.0166(6) Uani 1 1 d . . . . .
C1 C 0.8552(2) 1.1307(2) 0.16192(15) 0.0164(6) Uani 1 1 d . . . . .
C26 C 0.7217(2) 1.2476(2) 0.18178(16) 0.0177(6) Uani 1 1 d . . . . .
C28 C 0.8419(2) 1.4292(2) 0.21560(16) 0.0180(6) Uani 1 1 d . . . . .
H28 H 0.8049 1.3810 0.2390 0.022 Uiso 1 1 calc R U . . .
C2 C 0.8231(2) 1.2288(2) 0.16004(15) 0.0172(6) Uani 1 1 d . . . . .
C34 C 1.0404(3) 1.6317(2) 0.13123(17) 0.0229(7) Uani 1 1 d . . . . .
H34 H 1.0787 1.6154 0.0933 0.028 Uiso 1 1 calc R U . . .
C4 C 0.9642(2) 1.2730(2) 0.08753(15) 0.0177(6) Uani 1 1 d . . . . .
C37 C 0.9838(2) 1.4479(2) 0.05499(16) 0.0198(6) Uani 1 1 d . . . . .
C35 C 0.9638(2) 1.5676(2) 0.15174(17) 0.0195(6) Uani 1 1 d . . . . .
C8 C 0.8691(2) 0.9836(2) 0.23705(16) 0.0193(6) Uani 1 1 d . . . . .
H8 H 0.9252 0.9616 0.2127 0.023 Uiso 1 1 calc R U . . .
C25 C 0.6678(2) 1.3295(2) 0.15466(16) 0.0192(6) Uani 1 1 d . . . . .
H25 H 0.7013 1.3762 0.1278 0.023 Uiso 1 1 calc R U . . .
C31 C 0.9330(3) 1.6819(2) 0.24381(17) 0.0211(6) Uani 1 1 d . . . . .
H31 H 0.8958 1.6993 0.2821 0.025 Uiso 1 1 calc R U . . .
C49 C 0.9569(3) 0.9954(2) 0.10794(16) 0.0202(6) Uani 1 1 d . . . . .
C36 C 0.9419(2) 1.4751(2) 0.11875(16) 0.0192(6) Uani 1 1 d . . . . .
C15 C 0.7101(2) 1.0546(2) 0.31356(16) 0.0186(6) Uani 1 1 d . . . . .
C29 C 0.8520(2) 1.5203(2) 0.24229(16) 0.0200(6) Uani 1 1 d . . . . .
H29 H 0.8174 1.5364 0.2819 0.024 Uiso 1 1 calc R U . . .
C6 C 0.9354(2) 1.1022(2) 0.11997(15) 0.0165(6) Uani 1 1 d . . . . .
C17 C 0.6718(2) 1.1778(2) 0.22067(15) 0.0174(6) Uani 1 1 d . . . . .
C44 C 1.0952(3) 1.3931(3) -0.05702(18) 0.0299(8) Uani 1 1 d . . . . .
H44 H 1.1404 1.3756 -0.0912 0.036 Uiso 1 1 calc R U . . .
C19 C 0.5054(3) 1.1024(3) 0.24669(19) 0.0253(7) Uani 1 1 d . . . . .
H19 H 0.5367 1.0426 0.2590 0.030 Uiso 1 1 calc R U . . .
C9 C 0.8414(2) 0.9345(2) 0.29318(16) 0.0184(6) Uani 1 1 d . . . . .
H9 H 0.8745 0.8753 0.3048 0.022 Uiso 1 1 calc R U . . .
C14 C 0.6426(3) 1.0955(3) 0.35984(17) 0.0243(7) Uani 1 1 d . . . . .
H14 H 0.6078 1.1540 0.3489 0.029 Uiso 1 1 calc R U . . .
C32 C 1.0041(3) 1.7446(2) 0.22059(18) 0.0257(7) Uani 1 1 d . . . . .
H32 H 1.0154 1.8059 0.2418 0.031 Uiso 1 1 calc R U . . .
C11 C 0.7457(3) 0.9265(3) 0.39672(18) 0.0233(7) Uani 1 1 d . . . . .
H11 H 0.7813 0.8692 0.4093 0.028 Uiso 1 1 calc R U . . .
C24 C 0.5691(3) 1.3407(3) 0.16718(17) 0.0240(7) Uani 1 1 d . . . . .
H24 H 0.5362 1.3985 0.1526 0.029 Uiso 1 1 calc R U . . .
C23 C 0.5149(2) 1.2676(3) 0.20159(17) 0.0235(7) Uani 1 1 d . . . . .
C18 C 0.5645(2) 1.1823(2) 0.22500(17) 0.0212(6) Uani 1 1 d . . . . .
C5 C 0.9885(2) 1.1713(2) 0.08425(15) 0.0181(6) Uani 1 1 d . . . . .
C38 C 1.0006(3) 1.5181(2) 0.00218(17) 0.0231(7) Uani 1 1 d . . . . .
C46 C 1.0064(3) 1.3486(2) 0.04386(16) 0.0201(6) Uani 1 1 d . . . . .
C13 C 0.6269(3) 1.0515(3) 0.42046(18) 0.0291(8) Uani 1 1 d . . . . .
H13 H 0.5808 1.0802 0.4504 0.035 Uiso 1 1 calc R U . . .
C33 C 1.0606(3) 1.7171(3) 0.16491(18) 0.0264(7) Uani 1 1 d . . . . .
H33 H 1.1133 1.7582 0.1504 0.032 Uiso 1 1 calc R U . . .
C12 C 0.6771(3) 0.9653(3) 0.43923(18) 0.0277(7) Uani 1 1 d . . . . .
H12 H 0.6636 0.9347 0.4806 0.033 Uiso 1 1 calc R U . . .
C45 C 1.0639(3) 1.3235(2) -0.01366(17) 0.0259(7) Uani 1 1 d . . . . .
H45 H 1.0804 1.2567 -0.0215 0.031 Uiso 1 1 calc R U . . .
C43 C 1.0617(3) 1.4915(3) -0.05235(18) 0.0296(8) Uani 1 1 d . . . . .
C39 C 0.9509(3) 1.6095(3) -0.00154(18) 0.0308(8) Uani 1 1 d . . . . .
H39 H 0.9063 1.6279 0.0328 0.037 Uiso 1 1 calc R U . . .
C50 C 0.8745(4) 0.8455(3) 0.0846(2) 0.0363(9) Uani 1 1 d . . . . .
H50 H 0.9350 0.8261 0.0610 0.054 Uiso 1 1 calc R U . . .
H50A H 0.8163 0.8231 0.0596 0.054 Uiso 1 1 calc R U . . .
H50B H 0.8741 0.8155 0.1288 0.054 Uiso 1 1 calc R U . . .
C20 C 0.4041(3) 1.1097(3) 0.2502(2) 0.0337(8) Uani 1 1 d . . . . .
H20 H 0.3660 1.0548 0.2643 0.040 Uiso 1 1 calc R U . . .
C42 C 1.0812(4) 1.5596(3) -0.1041(2) 0.0395(10) Uani 1 1 d . . . . .
H42 H 1.1272 1.5436 -0.1382 0.047 Uiso 1 1 calc R U . . .
C22 C 0.4102(3) 1.2751(3) 0.2087(2) 0.0324(8) Uani 1 1 d . . . . .
H22 H 0.3776 1.3343 0.1965 0.039 Uiso 1 1 calc R U . . .
C21 C 0.3560(3) 1.1984(3) 0.2330(2) 0.0365(9) Uani 1 1 d . . . . .
H21 H 0.2862 1.2045 0.2384 0.044 Uiso 1 1 calc R U . . .
C40 C 0.9660(4) 1.6718(3) -0.0537(2) 0.0423(11) Uani 1 1 d . . . . .
H40 H 0.9303 1.7319 -0.0558 0.051 Uiso 1 1 calc R U . . .
C41 C 1.0336(4) 1.6482(3) -0.1046(2) 0.0461(12) Uani 1 1 d . . . . .
H41 H 1.0461 1.6939 -0.1392 0.055 Uiso 1 1 calc R U . . .
C48 C 1.2540(3) 1.1331(5) 0.0461(3) 0.0488(12) Uani 1 1 d . . . . .
H48 H 1.2563 1.0612 0.0444 0.073 Uiso 1 1 calc R U . . .
H48A H 1.3101 1.1576 0.0722 0.073 Uiso 1 1 calc R U . . .
H48B H 1.2579 1.1596 0.0010 0.073 Uiso 1 1 calc R U . . .
C51 C 0.6447(4) 1.6395(4) 0.0207(3) 0.0594(15) Uani 1 1 d . . . . .
H51 H 0.6296 1.5800 -0.0056 0.071 Uiso 1 1 calc R U . . .
H51A H 0.5807 1.6692 0.0342 0.071 Uiso 1 1 calc R U . . .

loop_
_atom_site_aniso_label
_atom_site_aniso_U_11
_atom_site_aniso_U_22
_atom_site_aniso_U_33
_atom_site_aniso_U_23
_atom_site_aniso_U_13
_atom_site_aniso_U_12
Cl1 0.0632(8) 0.0663(8) 0.0513(7) 0.0091(6) -0.0007(6) -0.0102(7)
Cl2 0.0749(10) 0.0961(12) 0.0681(10) 0.0274(9) -0.0353(8) -0.0243(9)
O4 0.0380(13) 0.0109(10) 0.0260(12) -0.0023(9) -0.0051(10) -0.0024(9)
O3 0.0325(13) 0.0198(11) 0.0304(13) 0.0024(10) 0.0069(11) 0.0080(10)
O2 0.0217(12) 0.0390(15) 0.0291(13) -0.0046(11) 0.0042(10) 0.0014(11)
O1 0.0370(13) 0.0183(11) 0.0242(12) -0.0038(10) 0.0060(10) 0.0053(10)
C16 0.0171(14) 0.0149(14) 0.0203(14) -0.0011(12) -0.0027(11) -0.0015(11)
C27 0.0212(14) 0.0127(13) 0.0174(14) 0.0004(11) -0.0028(12) 0.0014(11)
C47 0.0248(15) 0.0148(13) 0.0221(15) 0.0021(12) 0.0032(13) 0.0013(12)
C3 0.0197(14) 0.0130(13) 0.0172(14) -0.0005(11) -0.0017(11) 0.0018(11)
C10 0.0207(14) 0.0159(14) 0.0196(15) -0.0012(12) -0.0034(12) -0.0026(12)
C30 0.0203(14) 0.0149(14) 0.0204(15) -0.0013(11) -0.0034(12) 0.0029(11)
C7 0.0171(13) 0.0131(13) 0.0195(14) -0.0017(11) -0.0008(11) -0.0021(11)
C1 0.0170(13) 0.0142(13) 0.0180(14) -0.0009(11) -0.0017(11) 0.0003(11)
C26 0.0201(14) 0.0141(13) 0.0189(14) -0.0017(11) -0.0039(11) -0.0007(11)
C28 0.0174(13) 0.0175(14) 0.0190(14) -0.0005(12) -0.0014(12) 0.0021(11)
C2 0.0205(14) 0.0145(13) 0.0166(14) -0.0017(11) -0.0026(11) 0.0006(11)
C34 0.0274(16) 0.0179(14) 0.0235(16) 0.0000(12) 0.0007(13) -0.0015(13)
C4 0.0220(14) 0.0147(13) 0.0164(14) 0.0007(11) -0.0011(11) -0.0011(11)
C37 0.0249(15) 0.0143(14) 0.0203(15) 0.0009(12) -0.0006(12) 0.0003(11)
C35 0.0212(14) 0.0162(13) 0.0211(15) 0.0003(12) -0.0030(12) 0.0018(12)
C8 0.0212(14) 0.0165(14) 0.0202(15) -0.0015(11) 0.0003(12) 0.0002(12)
C25 0.0218(14) 0.0152(13) 0.0206(15) 0.0009(12) -0.0030(12) 0.0009(12)
C31 0.0256(15) 0.0171(15) 0.0206(15) -0.0025(12) -0.0033(13) 0.0046(12)
C49 0.0281(16) 0.0152(14) 0.0172(14) -0.0016(11) -0.0002(12) 0.0025(12)
C36 0.0238(14) 0.0158(14) 0.0181(14) 0.0001(11) -0.0008(12) 0.0026(12)
C15 0.0175(13) 0.0172(14) 0.0212(15) -0.0015(12) -0.0010(12) 0.0002(11)
C29 0.0214(14) 0.0195(15) 0.0189(14) -0.0024(12) -0.0001(12) 0.0024(12)
C6 0.0192(13) 0.0120(13) 0.0183(14) -0.0020(11) -0.0030(11) 0.0011(11)
C17 0.0189(14) 0.0164(14) 0.0169(14) -0.0021(11) -0.0009(11) 0.0009(11)
C44 0.044(2) 0.0234(17) 0.0222(16) -0.0006(14) 0.0094(15) 0.0017(15)
C19 0.0203(15) 0.0264(17) 0.0292(17) 0.0056(14) -0.0002(13) 0.0014(13)
C9 0.0205(14) 0.0129(13) 0.0218(15) 0.0000(11) -0.0028(12) -0.0004(11)
C14 0.0281(17) 0.0224(16) 0.0223(16) -0.0010(13) 0.0025(13) 0.0046(13)
C32 0.0355(18) 0.0137(14) 0.0280(17) -0.0034(12) -0.0084(15) 0.0005(13)
C11 0.0252(15) 0.0205(15) 0.0243(16) 0.0032(13) -0.0013(13) -0.0009(13)
C24 0.0244(16) 0.0221(16) 0.0254(16) -0.0007(13) -0.0050(13) 0.0055(13)
C23 0.0211(15) 0.0243(16) 0.0249(16) 0.0020(13) -0.0033(12) 0.0045(12)
C18 0.0191(14) 0.0234(15) 0.0213(15) -0.0006(12) -0.0012(12) 0.0002(12)
C5 0.0214(14) 0.0168(14) 0.0162(14) -0.0005(11) 0.0010(11) 0.0024(11)
C38 0.0346(17) 0.0153(14) 0.0193(15) 0.0002(12) 0.0022(13) -0.0001(13)
C46 0.0264(15) 0.0135(14) 0.0204(15) -0.0014(12) 0.0020(12) -0.0014(12)
C13 0.0352(19) 0.0277(18) 0.0243(17) 0.0014(14) 0.0022(14) 0.0069(15)
C33 0.0302(17) 0.0198(15) 0.0291(18) 0.0018(13) -0.0022(14) -0.0047(13)
C12 0.0355(18) 0.0270(17) 0.0205(16) 0.0027(13) 0.0043(14) 0.0017(15)
C45 0.0391(19) 0.0165(14) 0.0222(16) -0.0014(12) 0.0071(14) 0.0005(14)
C43 0.047(2) 0.0189(15) 0.0225(17) 0.0023(13) 0.0082(15) -0.0020(15)
C39 0.049(2) 0.0211(16) 0.0218(16) 0.0024(14) 0.0014(15) 0.0039(16)
C50 0.058(3) 0.0144(16) 0.037(2) -0.0013(14) -0.0088(19) -0.0028(16)
C20 0.0214(16) 0.039(2) 0.041(2) 0.0097(18) -0.0004(15) -0.0024(15)
C42 0.068(3) 0.0274(19) 0.0236(18) 0.0018(16) 0.0108(19) -0.003(2)
C22 0.0220(17) 0.0339(19) 0.041(2) 0.0063(17) -0.0019(15) 0.0057(14)
C21 0.0189(16) 0.046(2) 0.045(2) 0.0070(18) 0.0005(16) 0.0013(16)
C40 0.076(3) 0.0219(17) 0.029(2) 0.0049(15) 0.002(2) 0.009(2)
C41 0.088(4) 0.0230(18) 0.027(2) 0.0065(15) 0.011(2) -0.001(2)
C48 0.0253(19) 0.073(3) 0.048(3) -0.008(2) 0.0060(18) 0.009(2)
C51 0.058(3) 0.033(2) 0.088(4) 0.004(2) -0.029(3) -0.007(2)

loop_
_atom_type_symbol
_atom_type_description
_atom_type_scat_dispersion_real
_atom_type_scat_dispersion_imag
_atom_type_scat_source
C C 0.0033 0.0016 'International Tables Vol C Tables 4.2.6.8 and 6.1.1.4'
H H 0.0000 0.0000 'International Tables Vol C Tables 4.2.6.8 and 6.1.1.4'
O O 0.0106 0.0060 'International Tables Vol C Tables 4.2.6.8 and 6.1.1.4'
Cl Cl 0.1484 0.1585 'International Tables Vol C Tables 4.2.6.8 and 6.1.1.4'

loop_
_geom_angle_atom_site_label_1
_geom_angle_atom_site_label_2
_geom_angle_atom_site_label_3
_geom_angle
_geom_angle_site_symmetry_1
_geom_angle_site_symmetry_3
_geom_angle_publ_flag
C49 O4 C50 116.8(3) . . ?
C47 O2 C48 115.9(3) . . ?
C7 C16 C15 118.8(3) . . ?
C7 C16 C17 117.1(3) . . ?
C15 C16 C17 124.0(3) . . ?
C36 C27 C28 119.1(3) . . ?
C36 C27 C3 119.9(3) . . ?
C28 C27 C3 120.0(3) . . ?
O1 C47 O2 125.0(3) . . ?
O1 C47 C5 124.9(3) . . ?
O2 C47 C5 110.1(3) . . ?
C4 C3 C2 119.7(3) . . ?
C4 C3 C27 117.5(3) . . ?
C2 C3 C27 122.0(3) . . ?
C9 C10 C11 120.5(3) . . ?
C9 C10 C15 118.9(3) . . ?
C11 C10 C15 120.5(3) . . ?
C31 C30 C29 120.1(3) . . ?
C31 C30 C35 120.2(3) . . ?
C29 C30 C35 119.4(3) . . ?
C16 C7 C8 119.2(3) . . ?
C16 C7 C1 119.2(3) . . ?
C8 C7 C1 120.9(3) . . ?
C2 C1 C6 118.4(3) . . ?
C2 C1 C7 117.7(3) . . ?
C6 C1 C7 123.1(3) . . ?
C17 C26 C25 119.7(3) . . ?
C17 C26 C2 119.9(3) . . ?
C25 C26 C2 119.7(3) . . ?
C29 C28 C27 121.8(3) . . ?
C1 C2 C3 119.2(3) . . ?
C1 C2 C26 116.5(3) . . ?
C3 C2 C26 123.9(3) . . ?
C33 C34 C35 121.5(3) . . ?
C3 C4 C5 118.0(3) . . ?
C3 C4 C46 117.3(3) . . ?
C5 C4 C46 124.3(3) . . ?
C46 C37 C38 118.9(3) . . ?
C46 C37 C36 118.1(3) . . ?
C38 C37 C36 122.9(3) . . ?
C34 C35 C30 117.0(3) . . ?
C34 C35 C36 123.3(3) . . ?
C30 C35 C36 119.4(3) . . ?
C9 C8 C7 121.2(3) . . ?
C24 C25 C26 120.6(3) . . ?
C32 C31 C30 120.9(3) . . ?
O3 C49 O4 125.5(3) . . ?
O3 C49 C6 126.1(3) . . ?
O4 C49 C6 108.3(3) . . ?
C27 C36 C37 117.8(3) . . ?
C27 C36 C35 118.6(3) . . ?
C37 C36 C35 123.2(3) . . ?
C14 C15 C10 117.0(3) . . ?
C14 C15 C16 123.2(3) . . ?
C10 C15 C16 119.7(3) . . ?
C28 C29 C30 120.7(3) . . ?
C5 C6 C1 121.0(3) . . ?
C5 C6 C49 118.3(3) . . ?
C1 C6 C49 120.4(3) . . ?
C26 C17 C18 118.9(3) . . ?
C26 C17 C16 117.9(3) . . ?
C18 C17 C16 123.0(3) . . ?
C45 C44 C43 121.3(3) . . ?
C20 C19 C18 121.3(3) . . ?
C8 C9 C10 121.1(3) . . ?
C13 C14 C15 120.8(3) . . ?
C31 C32 C33 119.2(3) . . ?
C12 C11 C10 121.1(3) . . ?
C25 C24 C23 121.1(3) . . ?
C24 C23 C18 119.6(3) . . ?
C24 C23 C22 120.8(3) . . ?
C18 C23 C22 119.5(3) . . ?
C19 C18 C23 117.8(3) . . ?
C19 C18 C17 123.1(3) . . ?
C23 C18 C17 118.9(3) . . ?
C6 C5 C4 121.2(3) . . ?
C6 C5 C47 116.1(3) . . ?
C4 C5 C47 122.5(3) . . ?
C39 C38 C43 117.2(3) . . ?
C39 C38 C37 123.0(3) . . ?
C43 C38 C37 119.4(3) . . ?
C37 C46 C45 118.4(3) . . ?
C37 C46 C4 119.7(3) . . ?
C45 C46 C4 121.8(3) . . ?
C14 C13 C12 121.8(3) . . ?
C34 C33 C32 120.8(3) . . ?
C11 C12 C13 118.6(3) . . ?
C44 C45 C46 121.5(3) . . ?
C44 C43 C42 120.6(4) . . ?
C44 C43 C38 118.5(3) . . ?
C42 C43 C38 120.7(3) . . ?
C40 C39 C38 121.1(4) . . ?
C19 C20 C21 120.4(4) . . ?
C41 C42 C43 119.7(4) . . ?
C21 C22 C23 120.8(4) . . ?
C22 C21 C20 119.7(3) . . ?
C39 C40 C41 121.1(4) . . ?
C42 C41 C40 119.9(4) . . ?
Cl2 C51 Cl1 114.3(3) . . ?

loop_
_geom_bond_atom_site_label_1
_geom_bond_atom_site_label_2
_geom_bond_distance
_geom_bond_site_symmetry_2
_geom_bond_publ_flag
Cl1 C51 1.747(6) . ?
Cl2 C51 1.721(6) . ?
O4 C49 1.344(4) . ?
O4 C50 1.439(4) . ?
O3 C49 1.202(4) . ?
O2 C47 1.333(4) . ?
O2 C48 1.464(5) . ?
O1 C47 1.215(4) . ?
C16 C7 1.408(4) . ?
C16 C15 1.446(4) . ?
C16 C17 1.462(4) . ?
C27 C36 1.412(4) . ?
C27 C28 1.435(4) . ?
C27 C3 1.457(4) . ?
C47 C5 1.505(4) . ?
C3 C4 1.420(4) . ?
C3 C2 1.439(4) . ?
C10 C9 1.413(4) . ?
C10 C11 1.416(5) . ?
C10 C15 1.426(4) . ?
C30 C31 1.415(4) . ?
C30 C29 1.420(5) . ?
C30 C35 1.421(5) . ?
C7 C8 1.429(4) . ?
C7 C1 1.467(4) . ?
C1 C2 1.404(4) . ?
C1 C6 1.426(4) . ?
C26 C17 1.403(4) . ?
C26 C25 1.440(4) . ?
C26 C2 1.458(4) . ?
C28 C29 1.358(5) . ?
C34 C33 1.374(5) . ?
C34 C35 1.413(5) . ?
C4 C5 1.424(4) . ?
C4 C46 1.470(4) . ?
C37 C46 1.404(4) . ?
C37 C38 1.449(4) . ?
C37 C36 1.452(4) . ?
C35 C36 1.454(4) . ?
C8 C9 1.366(4) . ?
C25 C24 1.361(5) . ?
C31 C32 1.366(5) . ?
C49 C6 1.502(4) . ?
C15 C14 1.417(4) . ?
C6 C5 1.385(4) . ?
C17 C18 1.449(4) . ?
C44 C45 1.357(5) . ?
C44 C43 1.416(5) . ?
C19 C20 1.371(5) . ?
C19 C18 1.417(5) . ?
C14 C13 1.378(5) . ?
C32 C33 1.407(5) . ?
C11 C12 1.367(5) . ?
C24 C23 1.416(5) . ?
C23 C18 1.422(5) . ?
C23 C22 1.420(5) . ?
C38 C39 1.415(5) . ?
C38 C43 1.420(5) . ?
C46 C45 1.436(5) . ?
C13 C12 1.407(5) . ?
C43 C42 1.421(5) . ?
C39 C40 1.367(5) . ?
C20 C21 1.413(6) . ?
C42 C41 1.367(6) . ?
C22 C21 1.367(6) . ?
C40 C41 1.409(7) . ?

loop_
_geom_torsion_atom_site_label_1
_geom_torsion_atom_site_label_2
_geom_torsion_atom_site_label_3
_geom_torsion_atom_site_label_4
_geom_torsion
_geom_torsion_site_symmetry_1
_geom_torsion_site_symmetry_2
_geom_torsion_site_symmetry_3
_geom_torsion_site_symmetry_4
_geom_torsion_publ_flag
C48 O2 C47 O1 1.6(5) . . . . ?
C48 O2 C47 C5 180.0(4) . . . . ?
C36 C27 C3 C4 16.5(4) . . . . ?
C28 C27 C3 C4 -152.4(3) . . . . ?
C36 C27 C3 C2 -173.9(3) . . . . ?
C28 C27 C3 C2 17.2(4) . . . . ?
C15 C16 C7 C8 10.4(4) . . . . ?
C17 C16 C7 C8 -173.9(3) . . . . ?
C15 C16 C7 C1 -159.9(3) . . . . ?
C17 C16 C7 C1 15.8(4) . . . . ?
C16 C7 C1 C2 15.5(4) . . . . ?
C8 C7 C1 C2 -154.6(3) . . . . ?
C16 C7 C1 C6 -174.5(3) . . . . ?
C8 C7 C1 C6 15.3(5) . . . . ?
C36 C27 C28 C29 1.2(5) . . . . ?
C3 C27 C28 C29 170.2(3) . . . . ?
C6 C1 C2 C3 -16.7(4) . . . . ?
C7 C1 C2 C3 153.7(3) . . . . ?
C6 C1 C2 C26 156.9(3) . . . . ?
C7 C1 C2 C26 -32.7(4) . . . . ?
C4 C3 C2 C1 19.1(4) . . . . ?
C27 C3 C2 C1 -150.2(3) . . . . ?
C4 C3 C2 C26 -154.0(3) . . . . ?
C27 C3 C2 C26 36.6(4) . . . . ?
C17 C26 C2 C1 18.8(4) . . . . ?
C25 C26 C2 C1 -151.3(3) . . . . ?
C17 C26 C2 C3 -168.0(3) . . . . ?
C25 C26 C2 C3 22.0(4) . . . . ?
C2 C3 C4 C5 -12.0(4) . . . . ?
C27 C3 C4 C5 157.9(3) . . . . ?
C2 C3 C4 C46 161.7(3) . . . . ?
C27 C3 C4 C46 -28.5(4) . . . . ?
C33 C34 C35 C30 -4.8(5) . . . . ?
C33 C34 C35 C36 -178.1(3) . . . . ?
C31 C30 C35 C34 7.4(5) . . . . ?
C29 C30 C35 C34 -166.4(3) . . . . ?
C31 C30 C35 C36 -179.0(3) . . . . ?
C29 C30 C35 C36 7.2(5) . . . . ?
C16 C7 C8 C9 -1.8(5) . . . . ?
C1 C7 C8 C9 168.3(3) . . . . ?
C17 C26 C25 C24 0.9(5) . . . . ?
C2 C26 C25 C24 171.0(3) . . . . ?
C29 C30 C31 C32 169.4(3) . . . . ?
C35 C30 C31 C32 -4.4(5) . . . . ?
C50 O4 C49 O3 7.6(5) . . . . ?
C50 O4 C49 C6 -173.2(3) . . . . ?
C28 C27 C36 C37 -179.0(3) . . . . ?
C3 C27 C36 C37 12.0(4) . . . . ?
C28 C27 C36 C35 7.2(4) . . . . ?
C3 C27 C36 C35 -161.8(3) . . . . ?
C46 C37 C36 C27 -28.4(5) . . . . ?
C38 C37 C36 C27 149.9(3) . . . . ?
C46 C37 C36 C35 145.1(3) . . . . ?
C38 C37 C36 C35 -36.6(5) . . . . ?
C34 C35 C36 C27 161.8(3) . . . . ?
C30 C35 C36 C27 -11.3(4) . . . . ?
C34 C35 C36 C37 -11.6(5) . . . . ?
C30 C35 C36 C37 175.2(3) . . . . ?
C9 C10 C15 C14 -172.1(3) . . . . ?
C11 C10 C15 C14 4.3(5) . . . . ?
C9 C10 C15 C16 3.7(4) . . . . ?
C11 C10 C15 C16 -179.9(3) . . . . ?
C7 C16 C15 C14 164.1(3) . . . . ?
C17 C16 C15 C14 -11.3(5) . . . . ?
C7 C16 C15 C10 -11.4(4) . . . . ?
C17 C16 C15 C10 173.2(3) . . . . ?
C27 C28 C29 C30 -5.6(5) . . . . ?
C31 C30 C29 C28 -172.6(3) . . . . ?
C35 C30 C29 C28 1.3(5) . . . . ?
C2 C1 C6 C5 7.8(4) . . . . ?
C7 C1 C6 C5 -162.1(3) . . . . ?
C2 C1 C6 C49 -165.6(3) . . . . ?
C7 C1 C6 C49 24.5(4) . . . . ?
O3 C49 C6 C5 55.1(5) . . . . ?
O4 C49 C6 C5 -124.1(3) . . . . ?
O3 C49 C6 C1 -131.3(4) . . . . ?
O4 C49 C6 C1 49.5(4) . . . . ?
C25 C26 C17 C18 8.6(4) . . . . ?
C2 C26 C17 C18 -161.4(3) . . . . ?
C25 C26 C17 C16 -177.4(3) . . . . ?
C2 C26 C17 C16 12.6(4) . . . . ?
C7 C16 C17 C26 -29.8(4) . . . . ?
C15 C16 C17 C26 145.6(3) . . . . ?
C7 C16 C17 C18 143.9(3) . . . . ?
C15 C16 C17 C18 -40.6(5) . . . . ?
C7 C8 C9 C10 -6.1(5) . . . . ?
C11 C10 C9 C8 -171.3(3) . . . . ?
C15 C10 C9 C8 5.1(5) . . . . ?
C10 C15 C14 C13 -3.7(5) . . . . ?
C16 C15 C14 C13 -179.3(3) . . . . ?
C30 C31 C32 C33 -1.7(5) . . . . ?
C9 C10 C11 C12 174.6(3) . . . . ?
C15 C10 C11 C12 -1.8(5) . . . . ?
C26 C25 C24 C23 -6.2(5) . . . . ?
C25 C24 C23 C18 1.7(5) . . . . ?
C25 C24 C23 C22 -173.7(4) . . . . ?
C20 C19 C18 C23 -5.3(6) . . . . ?
C20 C19 C18 C17 179.9(4) . . . . ?
C24 C23 C18 C19 -167.2(3) . . . . ?
C22 C23 C18 C19 8.2(5) . . . . ?
C24 C23 C18 C17 7.9(5) . . . . ?
C22 C23 C18 C17 -176.7(3) . . . . ?
C26 C17 C18 C19 161.9(3) . . . . ?
C16 C17 C18 C19 -11.8(5) . . . . ?
C26 C17 C18 C23 -12.9(5) . . . . ?
C16 C17 C18 C23 173.4(3) . . . . ?
C1 C6 C5 C4 -0.8(5) . . . . ?
C49 C6 C5 C4 172.7(3) . . . . ?
C1 C6 C5 C47 173.8(3) . . . . ?
C49 C6 C5 C47 -12.6(4) . . . . ?
C3 C4 C5 C6 2.9(5) . . . . ?
C46 C4 C5 C6 -170.2(3) . . . . ?
C3 C4 C5 C47 -171.4(3) . . . . ?
C46 C4 C5 C47 15.5(5) . . . . ?
O1 C47 C5 C6 70.2(4) . . . . ?
O2 C47 C5 C6 -108.2(3) . . . . ?
O1 C47 C5 C4 -115.2(4) . . . . ?
O2 C47 C5 C4 66.4(4) . . . . ?
C46 C37 C38 C39 157.4(4) . . . . ?
C36 C37 C38 C39 -21.0(5) . . . . ?
C46 C37 C38 C43 -16.0(5) . . . . ?
C36 C37 C38 C43 165.7(3) . . . . ?
C38 C37 C46 C45 12.7(5) . . . . ?
C36 C37 C46 C45 -168.9(3) . . . . ?
C38 C37 C46 C4 -162.2(3) . . . . ?
C36 C37 C46 C4 16.2(5) . . . . ?
C3 C4 C46 C37 12.3(5) . . . . ?
C5 C4 C46 C37 -174.5(3) . . . . ?
C3 C4 C46 C45 -162.4(3) . . . . ?
C5 C4 C46 C45 10.8(5) . . . . ?
C15 C14 C13 C12 0.5(6) . . . . ?
C35 C34 C33 C32 -1.1(5) . . . . ?
C31 C32 C33 C34 4.5(5) . . . . ?
C10 C11 C12 C13 -1.5(5) . . . . ?
C14 C13 C12 C11 2.2(6) . . . . ?
C43 C44 C45 C46 -8.4(6) . . . . ?
C37 C46 C45 C44 -0.8(6) . . . . ?
C4 C46 C45 C44 174.0(4) . . . . ?
C45 C44 C43 C42 -169.3(4) . . . . ?
C45 C44 C43 C38 5.1(6) . . . . ?
C39 C38 C43 C44 -166.7(4) . . . . ?
C37 C38 C43 C44 7.1(6) . . . . ?
C39 C38 C43 C42 7.7(6) . . . . ?
C37 C38 C43 C42 -178.6(4) . . . . ?
C43 C38 C39 C40 -3.8(6) . . . . ?
C37 C38 C39 C40 -177.2(4) . . . . ?
C18 C19 C20 C21 -0.9(7) . . . . ?
C44 C43 C42 C41 168.1(5) . . . . ?
C38 C43 C42 C41 -6.1(7) . . . . ?
C24 C23 C22 C21 170.2(4) . . . . ?
C18 C23 C22 C21 -5.2(6) . . . . ?
C23 C22 C21 C20 -1.1(7) . . . . ?
C19 C20 C21 C22 4.2(7) . . . . ?
C38 C39 C40 C41 -1.8(7) . . . . ?
C43 C42 C41 C40 0.3(8) . . . . ?
C39 C40 C41 C42 3.6(8) . . . . ?
